data_4515306
loop_
_publ_author_name
'Oh, Chan Seok'
'Pereira, Daniel de Sa'
'Han, Si Hyun'
'Park, Hee-Jun'
'Higginbotham, Heather F.'
'Monkman, Andrew P.'
'Lee, Jun Yeob'

_publ_section_title
;
 Dihedral Angle Control of Blue Thermally Activated Delayed Fluorescent
 Emitters through Donor Substitution Position for Efficient Reverse
 Intersystem Crossing.
;
_journal_issue 41
_journal_name_full 'ACS applied materials &amp; interfaces'
_journal_page_first 35420
_journal_page_last 35429
_journal_paper_doi 10.1021/acsami.8b10595
_journal_volume 10
_journal_year 2018
_chemical_formula_sum 'C52 H37 N5'
_chemical_formula_weight 731.87
_space_group_IT_number 2
_space_group_name_Hall '-P 1'
_space_group_name_H-M_alt 'P -1'
_symmetry_cell_setting triclinic
_symmetry_space_group_name_H-M 'P -1'
_atom_sites_solution_hydrogens geom
_atom_sites_solution_primary direct
_atom_sites_solution_secondary difmap
_audit_creation_method SHELXL-97
_cell_angle_alpha 84.883(4)
_cell_angle_beta 69.738(4)
_cell_angle_gamma 77.024(4)
_cell_formula_units_Z 2
_cell_length_a 11.1768(11)
_cell_length_b 12.6856(12)
_cell_length_c 15.1208(13)
_cell_measurement_reflns_used 7765
_cell_measurement_temperature 306(2)
_cell_measurement_theta_max 26.1
_cell_measurement_theta_min 2.2
_cell_volume 1959.7(3)
_computing_cell_refinement 'HKL Scalepack (Otwinowski & Minor 1997)'
_computing_data_collection 'Collect (Bruker AXS BV, 1997-2004)'
_computing_data_reduction 'HKL Denzo and Scalepack (Otwinowski & Minor 1997)'
_computing_molecular_graphics ORTEP32
_computing_structure_refinement 'SHELXL-97 (Sheldrick, 1997)'
_computing_structure_solution 'SHELXS-97 (Sheldrick, 1990)'
_diffrn_ambient_temperature 306(2)
_diffrn_detector_area_resol_mean 9
_diffrn_measured_fraction_theta_full 0.995
_diffrn_measured_fraction_theta_max 0.995
_diffrn_measurement_device_type KappaCCD
_diffrn_measurement_method CCD
_diffrn_radiation_monochromator graphite
_diffrn_radiation_source 'fine-focus sealed tube'
_diffrn_radiation_type 'Mo K\a'
_diffrn_radiation_wavelength 0.71073
_diffrn_reflns_av_R_equivalents 0.2067
_diffrn_reflns_av_sigmaI/netI 0.1171
_diffrn_reflns_limit_h_max 13
_diffrn_reflns_limit_h_min -13
_diffrn_reflns_limit_k_max 15
_diffrn_reflns_limit_k_min -15
_diffrn_reflns_limit_l_max 18
_diffrn_reflns_limit_l_min -18
_diffrn_reflns_number 55296
_diffrn_reflns_theta_full 26.12
_diffrn_reflns_theta_max 26.12
_diffrn_reflns_theta_min 2.17
_exptl_absorpt_coefficient_mu 0.073
_exptl_absorpt_correction_T_max 0.993
_exptl_absorpt_correction_T_min 0.990
_exptl_absorpt_correction_type empirical
_exptl_absorpt_process_details 'R. H. Blessing, Acta Crystallogr., Sect A 1995, 51, 33-38.'
_exptl_crystal_colour Colorless
_exptl_crystal_density_diffrn 1.240
_exptl_crystal_density_method 'not measured'
_exptl_crystal_description Needle
_exptl_crystal_F_000 768
_exptl_crystal_size_max 0.19
_exptl_crystal_size_mid 0.11
_exptl_crystal_size_min 0.10
_refine_diff_density_max 0.167
_refine_diff_density_min -0.228
_refine_diff_density_rms 0.049
_refine_ls_extinction_method none
_refine_ls_goodness_of_fit_ref 1.007
_refine_ls_hydrogen_treatment constr
_refine_ls_matrix_type full
_refine_ls_number_parameters 515
_refine_ls_number_reflns 7765
_refine_ls_number_restraints 0
_refine_ls_restrained_S_all 1.007
_refine_ls_R_factor_all 0.1860
_refine_ls_R_factor_gt 0.0713
_refine_ls_shift/su_max 0.002
_refine_ls_shift/su_mean 0.000
_refine_ls_structure_factor_coef Fsqd
_refine_ls_weighting_details 'calc w=1/[\s^2^(Fo^2^)+(0.0646P)^2^+0.2706P] where P=(Fo^2^+2Fc^2^)/3'
_refine_ls_weighting_scheme calc
_refine_ls_wR_factor_gt 0.1312
_refine_ls_wR_factor_ref 0.1658
_reflns_number_gt 3648
_reflns_number_total 7765
_reflns_threshold_expression >2\s(I)
_cod_data_source_file am8b10595_si_005.cif
_cod_data_source_block mo_moon558_051917_0m
_cod_depositor_comments
;
The following automatic conversions were performed:

data item '_exptl_absorpt_correction_type' value 'Empirical' was
changed to 'empirical' in accordance with the
/home/data/users/saulius/crontab/automatic-downloads/current/ACS/lib/dictionaries/cif_core.dic
dictionary named 'cif_core.dic' version 2.4.2 last updated on
2011-04-26.

data item '_symmetry_cell_setting' value 'Triclinic' was changed to
'triclinic' in accordance with the
/home/data/users/saulius/crontab/automatic-downloads/current/ACS/lib/dictionaries/cif_core.dic
dictionary named 'cif_core.dic' version 2.4.2 last updated on
2011-04-26.

Automatic conversion script
Id: cif_fix_values 6909 2019-04-08 15:41:33Z antanas 
;
_cod_database_code 4515306

loop_
_symmetry_equiv_pos_as_xyz
'x, y, z'
'-x, -y, -z'

loop_
_atom_site_label
_atom_site_type_symbol
_atom_site_fract_x
_atom_site_fract_y
_atom_site_fract_z
_atom_site_U_iso_or_equiv
_atom_site_adp_type
_atom_site_occupancy
_atom_site_symmetry_multiplicity
_atom_site_calc_flag
_atom_site_refinement_flags
N1 N 0.4709(2) 0.47331(17) 0.25263(14) 0.0406(6) Uani 1 1 d .
N2 N 0.2613(2) 0.62966(18) 0.38324(15) 0.0423(6) Uani 1 1 d .
N3 N 0.1983(2) 0.73242(18) 0.26134(15) 0.0432(6) Uani 1 1 d .
N4 N 0.3901(2) 0.86674(17) 0.21909(15) 0.0442(6) Uani 1 1 d .
N5 N 0.0382(2) 0.70612(18) 0.40845(15) 0.0459(6) Uani 1 1 d .
C006 C 0.2865(3) 0.6770(2) 0.29834(18) 0.0370(6) Uani 1 1 d .
C007 C 0.4762(3) 0.7644(2) 0.21098(17) 0.0398(7) Uani 1 1 d .
C008 C 0.5169(3) 0.5720(2) 0.23074(17) 0.0366(6) Uani 1 1 d .
C009 C 0.4208(3) 0.4285(2) 0.19611(18) 0.0403(7) Uani 1 1 d .
C00A C 0.4278(3) 0.6703(2) 0.24410(17) 0.0375(7) Uani 1 1 d .
C00B C 0.0990(3) 0.5884(2) 0.52770(18) 0.0408(7) Uani 1 1 d .
C00C C 0.0745(3) 0.7474(2) 0.32095(19) 0.0412(7) Uani 1 1 d .
C00D C -0.0280(3) 0.8161(2) 0.28824(19) 0.0436(7) Uani 1 1 d .
C00E C 0.1342(3) 0.6441(2) 0.43512(18) 0.0410(7) Uani 1 1 d .
C00F C 0.3489(3) 0.9200(2) 0.14647(19) 0.0434(7) Uani 1 1 d .
C00G C 0.3137(3) 0.9206(2) 0.30268(19) 0.0442(7) Uani 1 1 d .
C00H C 0.6492(3) 0.5666(2) 0.19066(18) 0.0480(7) Uani 1 1 d .
H00H H 0.7074 0.5002 0.1832 0.058 Uiso 1 1 calc R
C00I C 0.4840(3) 0.3994(2) 0.32443(19) 0.0429(7) Uani 1 1 d .
C00J C -0.0275(3) 0.6081(2) 0.59100(19) 0.0514(8) Uani 1 1 d .
H00J H -0.0924 0.6582 0.5759 0.062 Uiso 1 1 calc R
C00K C 0.4012(3) 0.3255(2) 0.2313(2) 0.0456(7) Uani 1 1 d .
C00L C 0.2488(3) 1.0085(2) 0.1833(2) 0.0469(7) Uani 1 1 d .
C00M C 0.4392(3) 0.3078(2) 0.3140(2) 0.0498(8) Uani 1 1 d .
C00N C 0.2266(3) 1.0096(2) 0.2835(2) 0.0474(7) Uani 1 1 d .
C00O C 0.5304(3) 0.4089(3) 0.3964(2) 0.0550(8) Uani 1 1 d .
H00O H 0.5607 0.4698 0.4015 0.066 Uiso 1 1 calc R
C00P C 0.1932(3) 0.5126(2) 0.55189(19) 0.0530(8) Uani 1 1 d .
H00P H 0.2783 0.4982 0.5099 0.064 Uiso 1 1 calc R
C00Q C 0.3918(3) 0.4726(2) 0.11717(19) 0.0513(8) Uani 1 1 d .
H00Q H 0.4036 0.5417 0.0954 0.062 Uiso 1 1 calc R
C00R C 0.6087(3) 0.7583(2) 0.1704(2) 0.0523(8) Uani 1 1 d .
H00R H 0.6400 0.8211 0.1487 0.063 Uiso 1 1 calc R
C00S C 0.6942(3) 0.6612(3) 0.1618(2) 0.0579(8) Uani 1 1 d .
H00S H 0.7834 0.6586 0.1363 0.069 Uiso 1 1 calc R
C00T C 0.3185(3) 0.8954(3) 0.3927(2) 0.0607(9) Uani 1 1 d .
H00T H 0.3768 0.8355 0.4042 0.073 Uiso 1 1 calc R
C00U C 0.0030(3) 0.8695(2) 0.2024(2) 0.0585(9) Uani 1 1 d .
H00U H 0.0896 0.8599 0.1632 0.070 Uiso 1 1 calc R
C00V C 0.1914(3) 1.0728(2) 0.1231(2) 0.0606(9) Uani 1 1 d .
H00V H 0.1247 1.1326 0.1462 0.073 Uiso 1 1 calc R
C00W C -0.1582(3) 0.8302(3) 0.3445(2) 0.0595(9) Uani 1 1 d .
H00W H -0.1815 0.7939 0.4022 0.071 Uiso 1 1 calc R
C00X C 0.0382(3) 0.4792(3) 0.6995(2) 0.0630(9) Uani 1 1 d .
H00X H 0.0178 0.4434 0.7575 0.076 Uiso 1 1 calc R
C00Y C 0.3536(3) 0.2652(3) 0.1839(2) 0.0614(9) Uani 1 1 d .
H00Y H 0.3405 0.1963 0.2056 0.074 Uiso 1 1 calc R
C00Z C -0.0570(3) 0.5533(3) 0.6763(2) 0.0632(9) Uani 1 1 d .
H00Z H -0.1419 0.5667 0.7185 0.076 Uiso 1 1 calc R
C010 C 0.3448(3) 0.4104(3) 0.0718(2) 0.0643(9) Uani 1 1 d .
H010 H 0.3254 0.4378 0.0181 0.077 Uiso 1 1 calc R
C011 C 0.1630(3) 0.4582(3) 0.6372(2) 0.0628(9) Uani 1 1 d .
H011 H 0.2272 0.4073 0.6523 0.075 Uiso 1 1 calc R
C012 C 0.3927(3) 0.8935(3) 0.0525(2) 0.0621(9) Uani 1 1 d .
H012 H 0.4593 0.8338 0.0289 0.075 Uiso 1 1 calc R
C013 C 0.1420(3) 1.0764(3) 0.3572(2) 0.0645(9) Uani 1 1 d .
H013 H 0.0836 1.1365 0.3461 0.077 Uiso 1 1 calc R
C014 C 0.3259(3) 0.3076(3) 0.1048(2) 0.0668(10) Uani 1 1 d .
H014 H 0.2942 0.2671 0.0730 0.080 Uiso 1 1 calc R
C015 C 0.5301(3) 0.3243(3) 0.4603(2) 0.0739(10) Uani 1 1 d .
H015 H 0.5605 0.3281 0.5096 0.089 Uiso 1 1 calc R
C016 C 0.4397(3) 0.2237(3) 0.3804(3) 0.0704(10) Uani 1 1 d .
H016 H 0.4099 0.1622 0.3760 0.085 Uiso 1 1 calc R
C017 C 0.2328(4) 0.9629(3) 0.4643(2) 0.0771(11) Uani 1 1 d .
H017 H 0.2330 0.9483 0.5257 0.092 Uiso 1 1 calc R
C018 C -0.2199(4) 0.9513(3) 0.2305(3) 0.0747(11) Uani 1 1 d .
H018 H -0.2840 0.9975 0.2114 0.090 Uiso 1 1 calc R
C019 C -0.0920(4) 0.9367(3) 0.1740(3) 0.0741(10) Uani 1 1 d .
H019 H -0.0694 0.9724 0.1160 0.089 Uiso 1 1 calc R
C01A C 0.3339(4) 0.9587(3) -0.0050(2) 0.0744(10) Uani 1 1 d .
H01A H 0.3620 0.9429 -0.0687 0.089 Uiso 1 1 calc R
C01B C 0.2343(4) 1.0469(3) 0.0295(3) 0.0714(10) Uani 1 1 d .
H01B H 0.1960 1.0892 -0.0110 0.086 Uiso 1 1 calc R
C01C C -0.2533(3) 0.8977(3) 0.3152(3) 0.0745(10) Uani 1 1 d .
H01C H -0.3404 0.9068 0.3533 0.089 Uiso 1 1 calc R
C01D C 0.8525(4) 0.2740(3) 0.1749(3) 0.0851(12) Uani 1 1 d .
C01E C 0.1460(4) 1.0525(3) 0.4463(2) 0.0812(11) Uani 1 1 d .
H01E H 0.0897 1.0969 0.4958 0.097 Uiso 1 1 calc R
C01F C 0.7698(4) 0.2579(3) 0.1320(4) 0.0908(12) Uani 1 1 d .
H01F H 0.7027 0.2226 0.1650 0.109 Uiso 1 1 calc R
C01G C 0.4850(4) 0.2337(3) 0.4519(3) 0.0839(12) Uani 1 1 d .
H01G H 0.4855 0.1780 0.4963 0.101 Uiso 1 1 calc R
C01H C 0.9485(5) 0.3286(4) 0.1259(6) 0.127(2) Uani 1 1 d .
H01H H 1.0066 0.3409 0.1535 0.153 Uiso 1 1 calc R
C01I C 0.9586(8) 0.3648(6) 0.0371(7) 0.175(4) Uani 1 1 d .
H01I H 1.0222 0.4042 0.0055 0.210 Uiso 1 1 calc R
C01J C 0.8779(11) 0.3451(7) -0.0077(6) 0.180(4) Uani 1 1 d .
H01J H 0.8884 0.3673 -0.0698 0.216 Uiso 1 1 calc R
C01K C 0.7825(7) 0.2922(5) 0.0422(5) 0.138(2) Uani 1 1 d .
H01K H 0.7248 0.2790 0.0146 0.165 Uiso 1 1 calc R
C01L C 0.8391(5) 0.2345(5) 0.2708(4) 0.154(2) Uani 1 1 d .
H01D H 0.7487 0.2374 0.3062 0.231 Uiso 1 1 calc R
H01L H 0.8731 0.2790 0.3003 0.231 Uiso 1 1 calc R
H01M H 0.8867 0.1612 0.2690 0.231 Uiso 1 1 calc R

loop_
_atom_site_aniso_label
_atom_site_aniso_U_11
_atom_site_aniso_U_22
_atom_site_aniso_U_33
_atom_site_aniso_U_23
_atom_site_aniso_U_13
_atom_site_aniso_U_12
N1 0.0480(15) 0.0300(13) 0.0421(13) -0.0003(11) -0.0148(11) -0.0054(11)
N2 0.0382(15) 0.0444(15) 0.0386(14) 0.0017(11) -0.0093(12) -0.0041(11)
N003 0.0443(15) 0.0405(14) 0.0440(14) 0.0000(11) -0.0151(13) -0.0070(11)
N4 0.0574(16) 0.0308(14) 0.0435(14) 0.0015(11) -0.0194(12) -0.0045(12)
N5 0.0442(15) 0.0480(15) 0.0424(14) 0.0004(11) -0.0148(12) -0.0035(12)
C006 0.0418(18) 0.0302(16) 0.0395(16) -0.0032(12) -0.0151(14) -0.0049(13)
C007 0.0455(18) 0.0339(17) 0.0387(16) -0.0008(12) -0.0142(14) -0.0055(14)
C008 0.0406(17) 0.0313(17) 0.0357(15) 0.0003(12) -0.0112(13) -0.0058(13)
C009 0.0401(17) 0.0343(17) 0.0424(16) -0.0038(13) -0.0078(14) -0.0078(13)
C00A 0.0428(17) 0.0338(17) 0.0348(15) 0.0005(12) -0.0120(13) -0.0074(14)
C00B 0.0415(18) 0.0421(17) 0.0374(16) -0.0044(13) -0.0122(14) -0.0065(14)
C00C 0.0452(19) 0.0351(17) 0.0452(17) -0.0031(13) -0.0187(15) -0.0054(14)
C00D 0.0453(19) 0.0421(18) 0.0488(18) 0.0004(14) -0.0236(16) -0.0076(14)
C00E 0.0402(18) 0.0381(17) 0.0434(17) -0.0036(13) -0.0138(15) -0.0043(14)
C00F 0.0559(19) 0.0339(17) 0.0440(17) 0.0044(13) -0.0200(15) -0.0135(15)
C00G 0.0573(19) 0.0315(17) 0.0450(18) -0.0025(13) -0.0186(15) -0.0083(15)
C00H 0.0429(19) 0.0417(19) 0.0514(18) -0.0008(14) -0.0111(15) -0.0003(14)
C00I 0.0422(17) 0.0366(17) 0.0443(17) 0.0048(13) -0.0119(14) -0.0032(14)
C00J 0.046(2) 0.053(2) 0.0457(18) -0.0025(15) -0.0095(16) 0.0011(15)
C00K 0.0386(17) 0.0375(18) 0.0556(19) -0.0050(14) -0.0083(15) -0.0083(14)
C00L 0.059(2) 0.0323(17) 0.0538(19) 0.0051(14) -0.0228(16) -0.0135(15)
C00M 0.0404(18) 0.0410(19) 0.063(2) 0.0077(15) -0.0139(16) -0.0073(14)
C00N 0.056(2) 0.0318(17) 0.0530(19) -0.0017(14) -0.0166(16) -0.0095(15)
C00O 0.055(2) 0.053(2) 0.0572(19) 0.0056(16) -0.0231(16) -0.0064(16)
C00P 0.0433(19) 0.064(2) 0.0441(18) 0.0064(15) -0.0090(15) -0.0073(16)
C00Q 0.059(2) 0.052(2) 0.0428(17) 0.0004(14) -0.0133(16) -0.0183(16)
C00R 0.053(2) 0.043(2) 0.062(2) 0.0064(15) -0.0169(17) -0.0191(17)
C00S 0.0382(18) 0.055(2) 0.072(2) 0.0024(17) -0.0077(16) -0.0104(17)
C00T 0.083(2) 0.050(2) 0.052(2) -0.0005(16) -0.0312(19) -0.0060(18)
C00U 0.059(2) 0.062(2) 0.061(2) 0.0122(17) -0.0305(18) -0.0152(18)
C00V 0.069(2) 0.044(2) 0.075(2) 0.0105(17) -0.034(2) -0.0115(17)
C00W 0.051(2) 0.068(2) 0.058(2) 0.0052(16) -0.0248(18) -0.0013(17)
C00X 0.071(2) 0.066(2) 0.0449(19) 0.0115(16) -0.0114(19) -0.019(2)
C00Y 0.056(2) 0.047(2) 0.078(2) -0.0050(18) -0.0121(19) -0.0184(17)
C00Z 0.052(2) 0.075(2) 0.050(2) -0.0005(17) -0.0003(17) -0.0136(19)
C010 0.073(2) 0.078(3) 0.0479(19) -0.0066(17) -0.0205(17) -0.025(2)
C011 0.062(2) 0.066(2) 0.056(2) 0.0175(17) -0.0217(19) -0.0108(18)
C012 0.079(2) 0.056(2) 0.050(2) 0.0026(16) -0.0205(18) -0.0154(18)
C013 0.072(2) 0.047(2) 0.069(2) -0.0109(17) -0.022(2) 0.0008(17)
C014 0.068(2) 0.069(3) 0.069(2) -0.0187(19) -0.0175(19) -0.0258(19)
C015 0.077(3) 0.080(3) 0.068(2) 0.021(2) -0.036(2) -0.013(2)
C016 0.068(2) 0.056(2) 0.092(3) 0.029(2) -0.031(2) -0.0259(18)
C017 0.106(3) 0.072(3) 0.049(2) -0.0107(19) -0.025(2) -0.009(2)
C018 0.075(3) 0.068(3) 0.099(3) 0.017(2) -0.060(2) -0.008(2)
C019 0.080(3) 0.079(3) 0.079(2) 0.029(2) -0.049(2) -0.024(2)
C01A 0.109(3) 0.071(3) 0.054(2) 0.0131(19) -0.036(2) -0.032(2)
C01B 0.098(3) 0.061(3) 0.074(3) 0.025(2) -0.051(2) -0.029(2)
C01C 0.053(2) 0.087(3) 0.084(3) 0.006(2) -0.034(2) 0.000(2)
C01D 0.065(3) 0.065(3) 0.112(4) -0.025(2) -0.028(3) 0.018(2)
C01E 0.094(3) 0.072(3) 0.065(2) -0.025(2) -0.016(2) 0.001(2)
C01F 0.084(3) 0.060(3) 0.122(4) -0.003(3) -0.029(3) -0.009(2)
C01G 0.085(3) 0.079(3) 0.090(3) 0.041(2) -0.040(2) -0.023(2)
C01H 0.053(3) 0.069(3) 0.233(7) -0.037(4) -0.015(4) 0.001(3)
C01I 0.125(6) 0.088(5) 0.208(10) -0.003(6) 0.060(6) -0.001(4)
C01J 0.243(12) 0.105(6) 0.115(6) 0.004(4) -0.004(6) 0.026(7)
C01K 0.182(7) 0.089(4) 0.140(6) -0.013(4) -0.067(5) 0.003(4)
C01L 0.152(5) 0.161(5) 0.121(4) -0.033(4) -0.054(4) 0.050(4)

loop_
_atom_type_symbol
_atom_type_description
_atom_type_scat_dispersion_real
_atom_type_scat_dispersion_imag
_atom_type_scat_source
C C 0.0033 0.0016 'International Tables Vol C Tables 4.2.6.8 and 6.1.1.4'
H H 0.0000 0.0000 'International Tables Vol C Tables 4.2.6.8 and 6.1.1.4'
N N 0.0061 0.0033 'International Tables Vol C Tables 4.2.6.8 and 6.1.1.4'

loop_
_geom_angle_atom_site_label_1
_geom_angle_atom_site_label_2
_geom_angle_atom_site_label_3
_geom_angle
C009 N1 C00I 108.6(2)
C009 N1 C008 123.9(2)
C00I N1 C008 127.0(2)
C006 N2 C00E 114.7(2)
C006 N3 C00C 114.4(2)
C00G N4 C00F 108.0(2)
C00G N4 C007 126.1(2)
C00F N4 C007 124.8(2)
C00C N5 C00E 115.7(2)
N2 C006 N3 126.1(2)
N2 C006 C00A 114.9(2)
N3 C006 C00A 118.9(2)
C00R C007 C00A 120.1(3)
C00R C007 N4 119.2(2)
C00A C007 N4 120.7(2)
C00H C008 C00A 121.7(2)
C00H C008 N1 118.6(2)
C00A C008 N1 119.6(2)
C00Q C009 N1 128.7(2)
C00Q C009 C00K 122.2(3)
N1 C009 C00K 109.1(2)
C008 C00A C007 117.8(2)
C008 C00A C006 121.4(2)
C007 C00A C006 120.6(2)
C00P C00B C00J 118.6(3)
C00P C00B C00E 119.7(2)
C00J C00B C00E 121.7(3)
N5 C00C N3 124.5(2)
N5 C00C C00D 117.7(3)
N3 C00C C00D 117.8(2)
C00U C00D C00W 118.3(3)
C00U C00D C00C 121.2(3)
C00W C00D C00C 120.5(3)
N5 C00E N2 124.2(2)
N5 C00E C00B 118.3(2)
N2 C00E C00B 117.5(2)
C012 C00F C00L 122.2(3)
C012 C00F N4 128.7(3)
C00L C00F N4 109.1(2)
C00T C00G N4 128.2(3)
C00T C00G C00N 122.6(3)
N4 C00G C00N 109.2(2)
C008 C00H C00S 119.1(3)
C008 C00H H00H 120.5
C00S C00H H00H 120.5
C00O C00I N1 128.9(3)
C00O C00I C00M 122.8(3)
N1 C00I C00M 108.3(2)
C00Z C00J C00B 120.0(3)
C00Z C00J H00J 120.0
C00B C00J H00J 120.0
C00Y C00K C009 118.6(3)
C00Y C00K C00M 134.7(3)
C009 C00K C00M 106.7(2)
C00F C00L C00V 118.9(3)
C00F C00L C00N 107.0(2)
C00V C00L C00N 134.1(3)
C016 C00M C00I 118.4(3)
C016 C00M C00K 134.3(3)
C00I C00M C00K 107.3(2)
C013 C00N C00G 118.9(3)
C013 C00N C00L 134.4(3)
C00G C00N C00L 106.7(2)
C015 C00O C00I 117.3(3)
C015 C00O H00O 121.3
C00I C00O H00O 121.3
C011 C00P C00B 121.0(3)
C011 C00P H00P 119.5
C00B C00P H00P 119.5
C010 C00Q C009 117.6(3)
C010 C00Q H00Q 121.2
C009 C00Q H00Q 121.2
C00S C00R C007 120.8(3)
C00S C00R H00R 119.6
C007 C00R H00R 119.6
C00R C00S C00H 120.4(3)
C00R C00S H00S 119.8
C00H C00S H00S 119.8
C017 C00T C00G 117.1(3)
C017 C00T H00T 121.5
C00G C00T H00T 121.5
C019 C00U C00D 121.0(3)
C019 C00U H00U 119.5
C00D C00U H00U 119.5
C01B C00V C00L 119.3(3)
C01B C00V H00V 120.4
C00L C00V H00V 120.4
C01C C00W C00D 120.3(3)
C01C C00W H00W 119.8
C00D C00W H00W 119.8
C011 C00X C00Z 120.0(3)
C011 C00X H00X 120.0
C00Z C00X H00X 120.0
C014 C00Y C00K 119.7(3)
C014 C00Y H00Y 120.2
C00K C00Y H00Y 120.2
C00X C00Z C00J 120.5(3)
C00X C00Z H00Z 119.7
C00J C00Z H00Z 119.7
C00Q C010 C014 121.2(3)
C00Q C010 H010 119.4
C014 C010 H010 119.4
C00X C011 C00P 119.8(3)
C00X C011 H011 120.1
C00P C011 H011 120.1
C01A C012 C00F 117.4(3)
C01A C012 H012 121.3
C00F C012 H012 121.3
C01E C013 C00N 119.0(3)
C01E C013 H013 120.5
C00N C013 H013 120.5
C00Y C014 C010 120.7(3)
C00Y C014 H014 119.7
C010 C014 H014 119.7
C00O C015 C01G 120.9(3)
C00O C015 H015 119.5
C01G C015 H015 119.5
C01G C016 C00M 118.7(3)
C01G C016 H016 120.7
C00M C016 H016 120.7
C00T C017 C01E 121.0(3)
C00T C017 H017 119.5
C01E C017 H017 119.5
C01C C018 C019 119.8(3)
C01C C018 H018 120.1
C019 C018 H018 120.1
C018 C019 C00U 120.3(3)
C018 C019 H019 119.9
C00U C019 H019 119.9
C012 C01A C01B 121.8(3)
C012 C01A H01A 119.1
C01B C01A H01A 119.1
C00V C01B C01A 120.5(3)
C00V C01B H01B 119.8
C01A C01B H01B 119.8
C018 C01C C00W 120.2(3)
C018 C01C H01C 119.9
C00W C01C H01C 119.9
C01F C01D C01H 118.1(5)
C01F C01D C01L 120.9(5)
C01H C01D C01L 121.0(6)
C013 C01E C017 121.4(3)
C013 C01E H01E 119.3
C017 C01E H01E 119.3
C01D C01F C01K 121.7(5)
C01D C01F H01F 119.2
C01K C01F H01F 119.2
C016 C01G C015 122.0(3)
C016 C01G H01G 119.0
C015 C01G H01G 119.0
C01I C01H C01D 119.9(7)
C01I C01H H01H 120.1
C01D C01H H01H 120.1
C01H C01I C01J 122.1(10)
C01H C01I H01I 119.0
C01J C01I H01I 119.0
C01K C01J C01I 117.3(9)
C01K C01J H01J 121.4
C01I C01J H01J 121.4
C01J C01K C01F 120.9(7)
C01J C01K H01K 119.5
C01F C01K H01K 119.5
C01D C01L H01D 109.5
C01D C01L H01L 109.5
H01D C01L H01L 109.5
C01D C01L H01M 109.5
H01D C01L H01M 109.5
H01L C01L H01M 109.5

loop_
_geom_bond_atom_site_label_1
_geom_bond_atom_site_label_2
_geom_bond_distance
N1 C009 1.388(3)
N1 C00I 1.395(3)
N1 C008 1.427(3)
N2 C006 1.332(3)
N2 C00E 1.343(3)
N3 C006 1.335(3)
N3 C00C 1.346(3)
N4 C00G 1.392(3)
N4 C00F 1.397(3)
N4 C007 1.419(3)
N5 C00C 1.338(3)
N5 C00E 1.341(3)
C006 C00A 1.493(4)
C007 C00R 1.379(4)
C007 C00A 1.401(3)
C008 C00H 1.379(4)
C008 C00A 1.391(3)
C009 C00Q 1.382(4)
C009 C00K 1.401(4)
C00B C00P 1.384(4)
C00B C00J 1.387(4)
C00B C00E 1.477(4)
C00C C00D 1.478(4)
C00D C00U 1.378(4)
C00D C00W 1.388(4)
C00F C012 1.379(4)
C00F C00L 1.392(4)
C00G C00T 1.386(4)
C00G C00N 1.396(4)
C00H C00S 1.381(4)
C00H H00H 0.9300
C00I C00O 1.382(4)
C00I C00M 1.406(4)
C00J C00Z 1.380(4)
C00J H00J 0.9300
C00K C00Y 1.389(4)
C00K C00M 1.438(4)
C00L C00V 1.394(4)
C00L C00N 1.448(4)
C00M C016 1.399(4)
C00N C013 1.390(4)
C00O C015 1.377(4)
C00O H00O 0.9300
C00P C011 1.377(4)
C00P H00P 0.9300
C00Q C010 1.379(4)
C00Q H00Q 0.9300
C00R C00S 1.365(4)
C00R H00R 0.9300
C00S H00S 0.9300
C00T C017 1.379(4)
C00T H00T 0.9300
C00U C019 1.372(4)
C00U H00U 0.9300
C00V C01B 1.372(4)
C00V H00V 0.9300
C00W C01C 1.382(4)
C00W H00W 0.9300
C00X C011 1.368(4)
C00X C00Z 1.374(4)
C00X H00X 0.9300
C00Y C014 1.371(4)
C00Y H00Y 0.9300
C00Z H00Z 0.9300
C010 C014 1.389(4)
C010 H010 0.9300
C011 H011 0.9300
C012 C01A 1.376(4)
C012 H012 0.9300
C013 C01E 1.368(4)
C013 H013 0.9300
C014 H014 0.9300
C015 C01G 1.386(5)
C015 H015 0.9300
C016 C01G 1.370(5)
C016 H016 0.9300
C017 C01E 1.393(5)
C017 H017 0.9300
C018 C01C 1.367(4)
C018 C019 1.368(4)
C018 H018 0.9300
C019 H019 0.9300
C01A C01B 1.381(5)
C01A H01A 0.9300
C01B H01B 0.9300
C01C H01C 0.9300
C01D C01F 1.356(5)
C01D C01H 1.368(6)
C01D C01L 1.459(6)
C01E H01E 0.9300
C01F C01K 1.357(7)
C01F H01F 0.9300
C01G H01G 0.9300
C01H C01I 1.354(9)
C01H H01H 0.9300
C01I C01J 1.375(10)
C01I H01I 0.9300
C01J C01K 1.354(10)
C01J H01J 0.9300
C01K H01K 0.9300
C01L H01D 0.9600
C01L H01L 0.9600
C01L H01M 0.9600
